data_2225774
loop_
_publ_author_name
'Zia-ur-Rehman, Muhammad'
'Arshad, Muhammad Nadeem'
'Mubarak, Shafaq'
'Khan, Islam Ullah'

_publ_section_title
;
 Methyl 2-(1,1,3-trioxo-2,3-dihydro-1,2-benzothiazol-2-yl)acetate: a
 monoclinic polymorph
;
_journal_coeditor_code BT5235
_journal_issue 5
_journal_name_full 'Acta Crystallographica Section E'
_journal_page_first o1028
_journal_paper_doi 10.1107/S1600536810012006
_journal_volume 66
_journal_year 2010
_chemical_formula_iupac 'C10 H9 N O5 S'
_chemical_formula_moiety 'C10 H9 N O5 S'
_chemical_formula_sum 'C10 H9 N O5 S'
_chemical_formula_weight 255.24
_chemical_name_systematic
;
methyl 2-(1,1,3-trioxo-2,3-dihydro-1,2-benzothiazol-2-yl)acetate
;
_space_group_IT_number 14
_symmetry_cell_setting monoclinic
_symmetry_space_group_name_Hall '-P 2yn'
_symmetry_space_group_name_H-M 'P 1 21/n 1'
_atom_sites_solution_hydrogens geom
_atom_sites_solution_primary direct
_atom_sites_solution_secondary difmap
_audit_creation_method SHELXL-97
_cell_angle_alpha 90.00
_cell_angle_beta 107.3000(10)
_cell_angle_gamma 90.00
_cell_formula_units_Z 4
_cell_length_a 8.9418(4)
_cell_length_b 12.7595(6)
_cell_length_c 10.3145(5)
_cell_measurement_reflns_used 4707
_cell_measurement_temperature 296(2)
_cell_measurement_theta_max 26.65
_cell_measurement_theta_min 2.65
_cell_volume 1123.57(9)
_computing_cell_refinement 'SAINT (Bruker, 2007)'
_computing_data_collection 'APEX2 (Bruker, 2007)'
_computing_data_reduction 'SAINT (Bruker, 2007)'
_computing_molecular_graphics 'PLATON (Spek, 2009)'
_computing_publication_material 'WinGX (Farrugia, 1999) and PLATON (Spek, 2009)'
_computing_structure_refinement 'SHELXL97 (Sheldrick, 2008)'
_computing_structure_solution 'SHELXS97 (Sheldrick, 2008)'
_diffrn_ambient_temperature 296(2)
_diffrn_measured_fraction_theta_full 0.998
_diffrn_measured_fraction_theta_max 0.998
_diffrn_measurement_device_type 'Bruker APEXII CCD area-detector'
_diffrn_measurement_method 'phi and omega scans'
_diffrn_radiation_monochromator graphite
_diffrn_radiation_source 'fine-focus sealed tube'
_diffrn_radiation_type MoK\a
_diffrn_radiation_wavelength 0.71073
_diffrn_reflns_av_R_equivalents 0.0254
_diffrn_reflns_av_sigmaI/netI 0.0220
_diffrn_reflns_limit_h_max 11
_diffrn_reflns_limit_h_min -11
_diffrn_reflns_limit_k_max 17
_diffrn_reflns_limit_k_min -16
_diffrn_reflns_limit_l_max 12
_diffrn_reflns_limit_l_min -13
_diffrn_reflns_number 12621
_diffrn_reflns_theta_full 28.35
_diffrn_reflns_theta_max 28.35
_diffrn_reflns_theta_min 2.61
_exptl_absorpt_coefficient_mu 0.297
_exptl_absorpt_correction_T_max 0.9624
_exptl_absorpt_correction_T_min 0.8829
_exptl_absorpt_correction_type multi-scan
_exptl_absorpt_process_details '(SADABS; Sheldrick, 2004)'
_exptl_crystal_colour Colourless
_exptl_crystal_density_diffrn 1.509
_exptl_crystal_density_method 'not measured'
_exptl_crystal_description needles
_exptl_crystal_F_000 528
_exptl_crystal_size_max 0.43
_exptl_crystal_size_mid 0.41
_exptl_crystal_size_min 0.13
_refine_diff_density_max 0.239
_refine_diff_density_min -0.318
_refine_ls_extinction_method none
_refine_ls_goodness_of_fit_ref 1.025
_refine_ls_hydrogen_treatment constr
_refine_ls_matrix_type full
_refine_ls_number_parameters 155
_refine_ls_number_reflns 2796
_refine_ls_number_restraints 0
_refine_ls_restrained_S_all 1.025
_refine_ls_R_factor_all 0.0587
_refine_ls_R_factor_gt 0.0393
_refine_ls_shift/su_max 0.000
_refine_ls_shift/su_mean 0.000
_refine_ls_structure_factor_coef Fsqd
_refine_ls_weighting_details 'calc w=1/[\s^2^(Fo^2^)+(0.0523P)^2^+0.2836P] where P=(Fo^2^+2Fc^2^)/3'
_refine_ls_weighting_scheme calc
_refine_ls_wR_factor_gt 0.1035
_refine_ls_wR_factor_ref 0.1148
_reflns_number_gt 2022
_reflns_number_total 2796
_reflns_threshold_expression I>2\s(I)
_cod_data_source_file bt5235.cif
_cod_data_source_block I
_cod_original_sg_symbol_H-M 'P 21/n'
_cod_database_code 2225774
_cod_database_fobs_code 2225774

loop_
_symmetry_equiv_pos_as_xyz
'x, y, z'
'-x+1/2, y+1/2, -z+1/2'
'-x, -y, -z'
'x-1/2, -y-1/2, z-1/2'

loop_
_atom_site_type_symbol
_atom_site_label
_atom_site_fract_x
_atom_site_fract_y
_atom_site_fract_z
_atom_site_U_iso_or_equiv
_atom_site_adp_type
_atom_site_calc_flag
_atom_site_refinement_flags
_atom_site_occupancy
_atom_site_disorder_assembly
_atom_site_disorder_group
S S1 0.38220(5) 0.08616(4) 0.63435(4) 0.05841(18) Uani d . 1 . .
O O1 0.16399(18) 0.16167(11) 0.27984(13) 0.0700(4) Uani d . 1 . .
O O2 0.33381(18) 0.13244(13) 0.74048(13) 0.0744(4) Uani d . 1 . .
O O3 0.54303(16) 0.05974(16) 0.66339(16) 0.0892(5) Uani d . 1 . .
O O4 0.17124(19) 0.34008(12) 0.54605(16) 0.0776(4) Uani d . 1 . .
O O5 0.33001(19) 0.44091(12) 0.46863(15) 0.0729(4) Uani d . 1 . .
N N1 0.3269(2) 0.16078(13) 0.49608(15) 0.0602(4) Uani d . 1 . .
C C1 0.25915(19) -0.01610(14) 0.55496(17) 0.0491(4) Uani d . 1 . .
C C2 0.2399(3) -0.11272(17) 0.6095(2) 0.0649(5) Uani d . 1 . .
H H2 0.2951 -0.1303 0.6984 0.078 Uiso calc R 1 . .
C C3 0.1358(3) -0.18129(17) 0.5268(2) 0.0720(6) Uani d . 1 . .
H H3 0.1196 -0.2466 0.5605 0.086 Uiso calc R 1 . .
C C4 0.0549(3) -0.15539(16) 0.3951(2) 0.0681(6) Uani d . 1 . .
H H4 -0.0144 -0.2036 0.3413 0.082 Uiso calc R 1 . .
C C5 0.0746(2) -0.05929(15) 0.3415(2) 0.0556(4) Uani d . 1 . .
H H5 0.0201 -0.0423 0.2523 0.067 Uiso calc R 1 . .
C C6 0.17697(18) 0.01082(13) 0.42324(16) 0.0449(4) Uani d . 1 . .
C C7 0.2156(2) 0.11722(15) 0.38655(17) 0.0508(4) Uani d . 1 . .
C C8 0.3914(3) 0.26501(17) 0.4912(2) 0.0697(6) Uani d . 1 . .
H H8A 0.4143 0.2735 0.4056 0.084 Uiso calc R 1 . .
H H8B 0.4892 0.2714 0.5636 0.084 Uiso calc R 1 . .
C C9 0.2822(2) 0.35100(16) 0.50537(18) 0.0603(5) Uani d . 1 . .
C C10 0.2369(3) 0.53266(18) 0.4757(2) 0.0805(7) Uani d . 1 . .
H H10A 0.1314 0.5223 0.4189 0.121 Uiso calc R 1 . .
H H10B 0.2809 0.5930 0.4450 0.121 Uiso calc R 1 . .
H H10C 0.2368 0.5433 0.5678 0.121 Uiso calc R 1 . .

loop_
_atom_site_aniso_label
_atom_site_aniso_U_11
_atom_site_aniso_U_22
_atom_site_aniso_U_33
_atom_site_aniso_U_12
_atom_site_aniso_U_13
_atom_site_aniso_U_23
S1 0.0530(3) 0.0830(4) 0.0369(2) 0.0002(2) 0.00972(18) -0.0025(2)
O1 0.0958(11) 0.0643(9) 0.0439(7) 0.0047(7) 0.0117(7) 0.0109(6)
O2 0.0837(10) 0.0975(11) 0.0418(7) -0.0028(8) 0.0183(7) -0.0136(7)
O3 0.0478(8) 0.1463(16) 0.0655(10) 0.0058(9) 0.0046(7) -0.0070(10)
O4 0.0842(10) 0.0759(10) 0.0847(11) -0.0175(8) 0.0436(9) 0.0019(8)
O5 0.0924(11) 0.0655(9) 0.0701(9) -0.0261(8) 0.0383(8) -0.0062(7)
N1 0.0750(10) 0.0620(10) 0.0416(8) -0.0159(8) 0.0140(7) -0.0033(7)
C1 0.0490(9) 0.0595(10) 0.0414(8) 0.0098(8) 0.0176(7) 0.0036(7)
C2 0.0748(13) 0.0683(13) 0.0589(12) 0.0215(10) 0.0312(10) 0.0200(10)
C3 0.0869(15) 0.0536(12) 0.0892(16) 0.0044(11) 0.0471(13) 0.0101(11)
C4 0.0695(13) 0.0585(12) 0.0837(15) -0.0092(10) 0.0340(11) -0.0112(11)
C5 0.0519(10) 0.0594(11) 0.0543(10) 0.0007(8) 0.0139(8) -0.0039(8)
C6 0.0437(8) 0.0503(9) 0.0416(8) 0.0061(7) 0.0140(7) 0.0016(7)
C7 0.0589(10) 0.0548(10) 0.0387(9) 0.0022(8) 0.0146(8) -0.0011(7)
C8 0.0799(14) 0.0725(14) 0.0637(12) -0.0248(11) 0.0319(11) -0.0117(10)
C9 0.0734(13) 0.0662(12) 0.0434(10) -0.0248(10) 0.0203(9) -0.0088(8)
C10 0.1110(19) 0.0673(14) 0.0676(14) -0.0142(13) 0.0335(13) -0.0033(11)

loop_
_atom_type_symbol
_atom_type_description
_atom_type_scat_dispersion_real
_atom_type_scat_dispersion_imag
_atom_type_scat_source
C C 0.0033 0.0016 'International Tables Vol C Tables 4.2.6.8 and 6.1.1.4'
H H 0.0000 0.0000 'International Tables Vol C Tables 4.2.6.8 and 6.1.1.4'
N N 0.0061 0.0033 'International Tables Vol C Tables 4.2.6.8 and 6.1.1.4'
O O 0.0106 0.0060 'International Tables Vol C Tables 4.2.6.8 and 6.1.1.4'
S S 0.1246 0.1234 'International Tables Vol C Tables 4.2.6.8 and 6.1.1.4'

loop_
_geom_angle_atom_site_label_1
_geom_angle_atom_site_label_2
_geom_angle_atom_site_label_3
_geom_angle_site_symmetry_1
_geom_angle_site_symmetry_3
_geom_angle
_geom_angle_publ_flag
O3 S1 O2 . . 117.25(9) ?
O3 S1 N1 . . 109.94(10) ?
O2 S1 N1 . . 110.00(10) ?
O3 S1 C1 . . 112.28(10) ?
O2 S1 C1 . . 112.24(9) ?
N1 S1 C1 . . 92.32(8) ?
C9 O5 C10 . . 116.58(17) ?
C7 N1 C8 . . 122.39(16) ?
C7 N1 S1 . . 115.42(13) ?
C8 N1 S1 . . 122.19(14) ?
C6 C1 C2 . . 121.73(18) ?
C6 C1 S1 . . 110.62(13) ?
C2 C1 S1 . . 127.65(15) ?
C3 C2 C1 . . 117.17(19) ?
C3 C2 H2 . . 121.4 ?
C1 C2 H2 . . 121.4 ?
C2 C3 C4 . . 121.4(2) ?
C2 C3 H3 . . 119.3 ?
C4 C3 H3 . . 119.3 ?
C3 C4 C5 . . 121.2(2) ?
C3 C4 H4 . . 119.4 ?
C5 C4 H4 . . 119.4 ?
C6 C5 C4 . . 118.33(19) ?
C6 C5 H5 . . 120.8 ?
C4 C5 H5 . . 120.8 ?
C5 C6 C1 . . 120.23(17) ?
C5 C6 C7 . . 127.21(16) ?
C1 C6 C7 . . 112.55(15) ?
O1 C7 N1 . . 123.13(17) ?
O1 C7 C6 . . 127.78(17) ?
N1 C7 C6 . . 109.08(15) ?
N1 C8 C9 . . 112.79(16) ?
N1 C8 H8A . . 109.0 ?
C9 C8 H8A . . 109.0 ?
N1 C8 H8B . . 109.0 ?
C9 C8 H8B . . 109.0 ?
H8A C8 H8B . . 107.8 ?
O4 C9 O5 . . 125.2(2) ?
O4 C9 C8 . . 125.44(19) ?
O5 C9 C8 . . 109.32(17) ?
O5 C10 H10A . . 109.5 ?
O5 C10 H10B . . 109.5 ?
H10A C10 H10B . . 109.5 ?
O5 C10 H10C . . 109.5 ?
H10A C10 H10C . . 109.5 ?
H10B C10 H10C . . 109.5 ?

loop_
_geom_bond_atom_site_label_1
_geom_bond_atom_site_label_2
_geom_bond_site_symmetry_2
_geom_bond_distance
_geom_bond_publ_flag
S1 O3 . 1.4196(15) ?
S1 O2 . 1.4199(14) ?
S1 N1 . 1.6630(16) ?
S1 C1 . 1.7457(19) ?
O1 C7 . 1.202(2) ?
O4 C9 . 1.194(2) ?
O5 C9 . 1.319(2) ?
O5 C10 . 1.451(3) ?
N1 C7 . 1.381(2) ?
N1 C8 . 1.456(3) ?
C1 C6 . 1.382(2) ?
C1 C2 . 1.387(3) ?
C2 C3 . 1.374(3) ?
C2 H2 . 0.9300 ?
C3 C4 . 1.376(3) ?
C3 H3 . 0.9300 ?
C4 C5 . 1.378(3) ?
C4 H4 . 0.9300 ?
C5 C6 . 1.375(2) ?
C5 H5 . 0.9300 ?
C6 C7 . 1.478(3) ?
C8 C9 . 1.505(3) ?
C8 H8A . 0.9700 ?
C8 H8B . 0.9700 ?
C10 H10A . 0.9600 ?
C10 H10B . 0.9600 ?
C10 H10C . 0.9600 ?

loop_
_geom_hbond_atom_site_label_D
_geom_hbond_atom_site_label_H
_geom_hbond_atom_site_label_A
_geom_hbond_site_symmetry_A
_geom_hbond_distance_DH
_geom_hbond_distance_HA
_geom_hbond_distance_DA
_geom_hbond_angle_DHA
C8 H8B O1 4_666 0.97 2.46 3.371(3) 155.5
C2 H2 O4 2_546 0.93 2.5900 3.455(3) 155
C3 H3 O2 2_546 0.93 2.5000 3.331(3) 148
C10 H10C O2 2_556 0.96 2.5200 3.419(3) 156

loop_
_geom_torsion_atom_site_label_1
_geom_torsion_atom_site_label_2
_geom_torsion_atom_site_label_3
_geom_torsion_atom_site_label_4
_geom_torsion_site_symmetry_1
_geom_torsion_site_symmetry_2
_geom_torsion_site_symmetry_3
_geom_torsion_site_symmetry_4
_geom_torsion
_geom_torsion_publ_flag
O3 S1 N1 C7 . . . . 115.77(16) ?
O2 S1 N1 C7 . . . . -113.66(15) ?
C1 S1 N1 C7 . . . . 1.03(15) ?
O3 S1 N1 C8 . . . . -64.37(18) ?
O2 S1 N1 C8 . . . . 66.20(18) ?
C1 S1 N1 C8 . . . . -179.10(16) ?
O3 S1 C1 C6 . . . . -113.27(13) ?
O2 S1 C1 C6 . . . . 112.14(13) ?
N1 S1 C1 C6 . . . . -0.60(13) ?
O3 S1 C1 C2 . . . . 66.84(19) ?
O2 S1 C1 C2 . . . . -67.76(18) ?
N1 S1 C1 C2 . . . . 179.51(17) ?
C6 C1 C2 C3 . . . . 0.3(3) ?
S1 C1 C2 C3 . . . . -179.82(14) ?
C1 C2 C3 C4 . . . . 0.4(3) ?
C2 C3 C4 C5 . . . . -0.4(3) ?
C3 C4 C5 C6 . . . . -0.4(3) ?
C4 C5 C6 C1 . . . . 1.0(3) ?
C4 C5 C6 C7 . . . . 179.88(17) ?
C2 C1 C6 C5 . . . . -1.0(3) ?
S1 C1 C6 C5 . . . . 179.06(13) ?
C2 C1 C6 C7 . . . . 179.97(16) ?
S1 C1 C6 C7 . . . . 0.06(18) ?
C8 N1 C7 O1 . . . . 0.0(3) ?
S1 N1 C7 O1 . . . . 179.84(15) ?
C8 N1 C7 C6 . . . . 179.00(16) ?
S1 N1 C7 C6 . . . . -1.14(19) ?
C5 C6 C7 O1 . . . . 0.7(3) ?
C1 C6 C7 O1 . . . . 179.61(18) ?
C5 C6 C7 N1 . . . . -178.26(17) ?
C1 C6 C7 N1 . . . . 0.6(2) ?
C7 N1 C8 C9 . . . . 77.7(2) ?
S1 N1 C8 C9 . . . . -102.1(2) ?
C10 O5 C9 O4 . . . . -1.6(3) ?
C10 O5 C9 C8 . . . . 179.77(17) ?
N1 C8 C9 O4 . . . . 16.0(3) ?
N1 C8 C9 O5 . . . . -165.36(16) ?

loop_
_cod_related_entry_id
_cod_related_entry_database
_cod_related_entry_code
1 ChemSpider 73208
